data_7200975
loop_
_publ_author_name
'Destro, Riccardo'
'Ortoleva, Emanuele'
'Soave, Raffaella'
'Loconte, Laura'
'Lo Presti, Leonardo'

_publ_section_title
;
 Detection and kinetics of the single-crystal to single-crystal
 complete transformation of a thiiranium ion into thietanium ion
;
_journal_issue 33
_journal_name_full 'Physical Chemistry Chemical Physics'
_journal_page_first 7181
_journal_page_last 7188
_journal_paper_doi 10.1039/b901928f
_journal_volume 11
_journal_year 2009
_chemical_formula_sum 'C11 H23 B F4 S'
_chemical_formula_weight 274.16
_chemical_name_systematic
; 
 ? 
;
_space_group_IT_number 61
_symmetry_cell_setting orthorhombic
_symmetry_space_group_name_Hall '-P 2ac 2ab'
_symmetry_space_group_name_H-M 'P b c a'
_atom_sites_solution_hydrogens geom
_atom_sites_solution_primary direct
_atom_sites_solution_secondary difmap
_audit_creation_method SHELXL-97
_cell_angle_alpha 90.00
_cell_angle_beta 90.00
_cell_angle_gamma 90.00
_cell_formula_units_Z 8
_cell_length_a 13.561(4)
_cell_length_b 11.500(6)
_cell_length_c 19.157(8)
_cell_measurement_reflns_used 66
_cell_measurement_temperature 293(2)
_cell_measurement_theta_max 11.65
_cell_measurement_theta_min 4.00
_cell_volume 2988(2)
_computing_cell_refinement 'Siemens XSCANS'
_computing_data_collection 'Siemens XSCANS'
_computing_data_reduction 'Siemens XSCANS'
_computing_molecular_graphics
;
Brandenburg, K.; Putz, H. Diamond - Crystal and Molecular 
Structure Visualization 3.1d; Crystal Impact GbR: Bonn, 
2006; http://www.crystalimpact.com/diamond.
;
_computing_structure_refinement 'SHELXL-97 (Sheldrick, 1997)'
_computing_structure_solution 'SHELXS-97 (Sheldrick, 1990)'
_diffrn_ambient_temperature 293(2)
_diffrn_measured_fraction_theta_full 0.998
_diffrn_measured_fraction_theta_max 0.998
_diffrn_measurement_device_type 'Siemens P4'
_diffrn_measurement_method '2\q/\w scans'
_diffrn_radiation_monochromator graphite
_diffrn_radiation_source 'fine-focus sealed tube'
_diffrn_radiation_type MoK\a
_diffrn_radiation_wavelength 0.71073
_diffrn_reflns_av_R_equivalents 0.2373
_diffrn_reflns_av_sigmaI/netI 0.1152
_diffrn_reflns_limit_h_max 13
_diffrn_reflns_limit_h_min -11
_diffrn_reflns_limit_k_max 11
_diffrn_reflns_limit_k_min -11
_diffrn_reflns_limit_l_max 18
_diffrn_reflns_limit_l_min -18
_diffrn_reflns_number 8785
_diffrn_reflns_theta_full 20.00
_diffrn_reflns_theta_max 20.00
_diffrn_reflns_theta_min 2.13
_exptl_absorpt_coefficient_mu 0.237
_exptl_absorpt_correction_type none
_exptl_crystal_colour colourless
_exptl_crystal_density_diffrn 1.219
_exptl_crystal_density_method 'not measured'
_exptl_crystal_description prism
_exptl_crystal_F_000 1168
_exptl_crystal_size_max 0.32
_exptl_crystal_size_mid 0.25
_exptl_crystal_size_min 0.15
_refine_diff_density_max 0.272
_refine_diff_density_min -0.281
_refine_diff_density_rms 0.067
_refine_ls_extinction_method none
_refine_ls_goodness_of_fit_ref 1.020
_refine_ls_hydrogen_treatment constr
_refine_ls_matrix_type full
_refine_ls_number_parameters 191
_refine_ls_number_reflns 1389
_refine_ls_number_restraints 111
_refine_ls_restrained_S_all 0.993
_refine_ls_R_factor_all 0.1949
_refine_ls_R_factor_gt 0.0971
_refine_ls_shift/su_max 0.001
_refine_ls_shift/su_mean 0.000
_refine_ls_structure_factor_coef Fsqd
_refine_ls_weighting_details 'w=1/[\s^2^(Fo^2^)+(0.1300P)^2^+3.6000P] where P=(Fo^2^+2Fc^2^)/3'
_refine_ls_weighting_scheme calc
_refine_ls_wR_factor_gt 0.2225
_refine_ls_wR_factor_ref 0.2814
_reflns_number_gt 663
_reflns_number_total 1389
_reflns_threshold_expression >2sigma(I)
_cod_data_source_file b901928f.txt
_cod_data_source_block setC2
_cod_depositor_comments
;
The following automatic conversions were performed:

'_refine_ls_weighting_scheme' value 'calc
w=1/[\s^2^(Fo^2^)+(0.1300P)^2^+3.6000P] where P=(Fo^2^+2Fc^2^)/3' was
changed to 'calc'. New tag '_refine_ls_weighting_details' was
created. The value of the new tag was set to
'w=1/[\s^2^(Fo^2^)+(0.1300P)^2^+3.6000P] where P=(Fo^2^+2Fc^2^)/3'.

Automatic conversion script
Id: cif_fix_values 3143 2015-03-26 13:38:13Z robertas 
;
_cod_original_sg_symbol_H-M Pbca
_cod_database_code 7200975

loop_
_symmetry_equiv_pos_as_xyz
'x, y, z'
'-x+1/2, -y, z+1/2'
'-x, y+1/2, -z+1/2'
'x+1/2, -y+1/2, -z'
'-x, -y, -z'
'x-1/2, y, -z-1/2'
'x, -y-1/2, z-1/2'
'-x-1/2, y-1/2, z'

loop_
_atom_site_label
_atom_site_type_symbol
_atom_site_fract_x
_atom_site_fract_y
_atom_site_fract_z
_atom_site_U_iso_or_equiv
_atom_site_adp_type
_atom_site_occupancy
_atom_site_calc_flag
_atom_site_refinement_flags
_atom_site_disorder_assembly
_atom_site_disorder_group
B1 B 0.9234(8) 0.2738(10) 0.3575(5) 0.112(7) Uani 1 d D . .
F1A F 0.9527(14) 0.2115(15) 0.4124(7) 0.170(9) Uani 0.60 d PD . .
F2A F 0.8536(11) 0.3521(12) 0.3768(13) 0.151(7) Uani 0.60 d PD . .
F3A F 0.9995(10) 0.3319(13) 0.3298(10) 0.153(10) Uani 0.60 d PD . .
F4A F 0.8872(13) 0.2011(15) 0.3078(8) 0.163(8) Uani 0.60 d PD . .
F1B1 F 0.992(3) 0.254(4) 0.3089(19) 0.13(2) Uiso 0.15 d PD . .
F2B1 F 0.964(4) 0.329(4) 0.4121(17) 0.135(19) Uiso 0.15 d PD . .
F3B1 F 0.852(3) 0.340(4) 0.331(2) 0.17(4) Uiso 0.15 d PD . .
F4B1 F 0.885(3) 0.172(2) 0.378(2) 0.092(15) Uiso 0.15 d PD . .
F1B2 F 0.946(3) 0.170(2) 0.3845(18) 0.136(18) Uiso 0.25 d PD . .
F2B2 F 0.872(4) 0.335(4) 0.4041(19) 0.20(3) Uiso 0.25 d PD . .
F3B2 F 1.007(2) 0.331(4) 0.343(3) 0.30(6) Uiso 0.25 d PD . .
F4B2 F 0.872(3) 0.259(4) 0.2989(15) 0.14(2) Uiso 0.25 d PD . .
C3 C -0.0518(7) 0.1626(10) 0.6380(5) 0.077(3) Uani 1 d . . .
H3 H -0.0488 0.2051 0.6823 0.116 Uiso 1 calc . A 1
C5 C -0.1417(7) 0.0909(9) 0.6251(5) 0.063(3) Uani 1 d . . .
C7 C -0.2318(7) 0.1682(10) 0.6343(5) 0.091(4) Uani 1 d . . .
H7A H -0.2904 0.1218 0.6313 0.136 Uiso 1 calc R . .
H7B H -0.2327 0.2262 0.5983 0.136 Uiso 1 calc R . .
H7C H -0.2290 0.2055 0.6791 0.136 Uiso 1 calc R . .
C9 C -0.1462(9) -0.0068(9) 0.6800(5) 0.101(4) Uani 1 d . . .
H9A H -0.0938 -0.0612 0.6717 0.151 Uiso 1 calc R . .
H9B H -0.2085 -0.0462 0.6766 0.151 Uiso 1 calc R . .
H9C H -0.1392 0.0260 0.7258 0.151 Uiso 1 calc R . .
C11 C -0.1431(8) 0.0362(9) 0.5516(5) 0.089(4) Uani 1 d . . .
H11A H -0.1386 0.0965 0.5171 0.134 Uiso 1 calc R . .
H11B H -0.2034 -0.0062 0.5453 0.134 Uiso 1 calc R . .
H11C H -0.0881 -0.0158 0.5467 0.134 Uiso 1 calc R . .
S1A S 0.0592(11) 0.069(2) 0.6148(7) 0.081(6) Uiso 0.30(2) d P B 1
C1A C 0.147(3) 0.073(3) 0.676(2) 0.052(12) Uiso 0.30(2) d P B 1
H1AA H 0.1326 0.1348 0.7082 0.078 Uiso 0.30(2) calc PR B 1
H1BA H 0.2095 0.0862 0.6545 0.078 Uiso 0.30(2) calc PR B 1
H1CA H 0.1478 0.0003 0.7007 0.078 Uiso 0.30(2) calc PR B 1
C2A C -0.001(2) 0.212(4) 0.5806(17) 0.053(13) Uiso 0.30(2) d P B 1
H2A H -0.0347 0.2058 0.5355 0.080 Uiso 0.30 calc P B 1
C4A C 0.046(3) 0.335(4) 0.5969(15) 0.050(12) Uiso 0.30(2) d P B 1
C6A C 0.068(3) 0.361(3) 0.6683(17) 0.071(13) Uiso 0.30(2) d P B 1
H6AA H 0.0835 0.4416 0.6728 0.107 Uiso 0.30(2) calc PR B 1
H6BA H 0.1225 0.3146 0.6837 0.107 Uiso 0.30(2) calc PR B 1
H6CA H 0.0109 0.3431 0.6965 0.107 Uiso 0.30(2) calc PR B 1
C8A C -0.042(2) 0.411(3) 0.5688(19) 0.053(12) Uiso 0.30(2) d P B 1
H8AA H -0.0383 0.4873 0.5894 0.079 Uiso 0.30(2) calc PR B 1
H8BA H -0.1031 0.3752 0.5811 0.079 Uiso 0.30(2) calc PR B 1
H8CA H -0.0369 0.4177 0.5190 0.079 Uiso 0.30(2) calc PR B 1
C10A C 0.132(3) 0.351(4) 0.5510(19) 0.073(13) Uiso 0.30(2) d P B 1
H10A H 0.1883 0.3131 0.5708 0.110 Uiso 0.30(2) calc PR B 1
H20A H 0.1452 0.4327 0.5460 0.110 Uiso 0.30(2) calc PR B 1
H30A H 0.1179 0.3183 0.5060 0.110 Uiso 0.30(2) calc PR B 1
S1B S 0.0720(4) 0.1110(8) 0.6179(3) 0.060(2) Uiso 0.70(2) d P B 2
C1B C 0.1277(15) 0.0823(17) 0.7014(10) 0.086(7) Uiso 0.70(2) d P B 2
H1AB H 0.1165 0.0026 0.7140 0.129 Uiso 0.70(2) calc PR B 2
H1BB H 0.0990 0.1323 0.7360 0.129 Uiso 0.70(2) calc PR B 2
H1CB H 0.1973 0.0966 0.6986 0.129 Uiso 0.70(2) calc PR B 2
C2B C -0.0236(13) 0.2785(19) 0.5896(8) 0.069(6) Uiso 0.70(2) d P B 2
H2B H -0.0387 0.2616 0.5406 0.104 Uiso 0.70 calc P B 2
C4B C 0.0857(13) 0.2722(17) 0.6001(8) 0.071(6) Uiso 0.70(2) d P B 2
C8B C -0.0744(15) 0.3934(17) 0.6106(13) 0.120(7) Uiso 0.70(2) d P B 2
H8AB H -0.0290 0.4567 0.6049 0.180 Uiso 0.70(2) calc PR B 2
H8BB H -0.0949 0.3891 0.6585 0.180 Uiso 0.70(2) calc PR B 2
H8CB H -0.1310 0.4060 0.5814 0.180 Uiso 0.70(2) calc PR B 2
C6B C 0.1266(15) 0.3377(14) 0.6625(8) 0.083(6) Uiso 0.70(2) d P B 2
H6AB H 0.1963 0.3240 0.6660 0.124 Uiso 0.70(2) calc PR B 2
H6BB H 0.0947 0.3112 0.7043 0.124 Uiso 0.70(2) calc PR B 2
H6CB H 0.1148 0.4195 0.6566 0.124 Uiso 0.70(2) calc PR B 2
C10B C 0.1469(14) 0.292(2) 0.5360(10) 0.101(7) Uiso 0.70(2) d P B 2
H10B H 0.1291 0.2356 0.5010 0.151 Uiso 0.70(2) calc PR B 2
H20B H 0.2154 0.2830 0.5474 0.151 Uiso 0.70(2) calc PR B 2
H30B H 0.1353 0.3686 0.5184 0.151 Uiso 0.70(2) calc PR B 2

loop_
_atom_site_aniso_label
_atom_site_aniso_U_11
_atom_site_aniso_U_22
_atom_site_aniso_U_33
_atom_site_aniso_U_23
_atom_site_aniso_U_13
_atom_site_aniso_U_12
B1 0.069(11) 0.142(18) 0.127(15) -0.087(15) -0.005(12) -0.012(15)
F1A 0.30(2) 0.121(14) 0.089(10) 0.007(10) -0.062(12) 0.074(14)
F2A 0.146(14) 0.073(10) 0.24(2) -0.008(12) 0.041(15) 0.039(8)
F3A 0.103(11) 0.131(15) 0.225(19) -0.011(11) 0.090(11) -0.053(9)
F4A 0.213(19) 0.123(16) 0.152(17) -0.009(12) -0.058(12) -0.044(14)
C3 0.048(7) 0.103(9) 0.081(8) -0.021(7) -0.006(6) 0.010(7)
C5 0.060(7) 0.068(8) 0.060(7) 0.010(7) -0.007(6) 0.005(7)
C7 0.065(8) 0.102(9) 0.104(9) 0.000(7) 0.006(7) -0.010(7)
C9 0.122(10) 0.076(8) 0.104(9) 0.011(8) -0.012(8) -0.005(8)
C11 0.088(8) 0.112(10) 0.068(8) -0.021(7) -0.001(7) -0.017(7)

loop_
_atom_type_symbol
_atom_type_description
_atom_type_scat_dispersion_real
_atom_type_scat_dispersion_imag
_atom_type_scat_source
C C 0.0033 0.0016 'International Tables Vol C Tables 4.2.6.8 and 6.1.1.4'
H H 0.0000 0.0000 'International Tables Vol C Tables 4.2.6.8 and 6.1.1.4'
B B 0.0013 0.0007 'International Tables Vol C Tables 4.2.6.8 and 6.1.1.4'
F F 0.0171 0.0103 'International Tables Vol C Tables 4.2.6.8 and 6.1.1.4'
S S 0.1246 0.1234 'International Tables Vol C Tables 4.2.6.8 and 6.1.1.4'

loop_
_geom_angle_atom_site_label_1
_geom_angle_atom_site_label_2
_geom_angle_atom_site_label_3
_geom_angle
_geom_angle_site_symmetry_1
_geom_angle_site_symmetry_3
_geom_angle_publ_flag
F4B2 B1 F1A 138.9(19) . . ?
F4B2 B1 F1B1 76(3) . . ?
F1A B1 F1B1 105(2) . . ?
F4B2 B1 F2B2 110.7(13) . . ?
F1A B1 F2B2 85(2) . . ?
F1B1 B1 F2B2 157(3) . . ?
F4B2 B1 F1B2 109.5(12) . . ?
F1A B1 F1B2 31.5(16) . . ?
F1B1 B1 F1B2 88(2) . . ?
F2B2 B1 F1B2 109.5(13) . . ?
F4B2 B1 F3A 98(2) . . ?
F1A B1 F3A 110.6(11) . . ?
F1B1 B1 F3A 43(2) . . ?
F2B2 B1 F3A 114(3) . . ?
F1B2 B1 F3A 115(2) . . ?
F4B2 B1 F3B1 51(2) . . ?
F1A B1 F3B1 146(2) . . ?
F1B1 B1 F3B1 109.5(13) . . ?
F2B2 B1 F3B1 65(3) . . ?
F1B2 B1 F3B1 145(2) . . ?
F3A B1 F3B1 97(2) . . ?
F4B2 B1 F2B1 159(2) . . ?
F1A B1 F2B1 61.0(19) . . ?
F1B1 B1 F2B1 109.8(13) . . ?
F2B2 B1 F2B1 56(3) . . ?
F1B2 B1 F2B1 91(2) . . ?
F3A B1 F2B1 76(2) . . ?
F3B1 B1 F2B1 109.3(13) . . ?
F4B2 B1 F4B1 87(3) . . ?
F1A B1 F4B1 54(2) . . ?
F1B1 B1 F4B1 109.2(13) . . ?
F2B2 B1 F4B1 93(3) . . ?
F1B2 B1 F4B1 36(2) . . ?
F3A B1 F4B1 148(2) . . ?
F3B1 B1 F4B1 109.3(13) . . ?
F2B1 B1 F4B1 109.6(13) . . ?
F4B2 B1 F3B2 109.4(13) . . ?
F1A B1 F3B2 100(3) . . ?
F1B1 B1 F3B2 49(3) . . ?
F2B2 B1 F3B2 109.0(13) . . ?
F1B2 B1 F3B2 108.8(13) . . ?
F3A B1 F3B2 12(3) . . ?
F3B1 B1 F3B2 105(3) . . ?
F2B1 B1 F3B2 65(3) . . ?
F4B1 B1 F3B2 145(2) . . ?
F4B2 B1 F4A 31.1(17) . . ?
F1A B1 F4A 109.3(11) . . ?
F1B1 B1 F4A 70(2) . . ?
F2B2 B1 F4A 127(3) . . ?
F1B2 B1 F4A 78.6(17) . . ?
F3A B1 F4A 108.0(11) . . ?
F3B1 B1 F4A 79(2) . . ?
F2B1 B1 F4A 170(2) . . ?
F4B1 B1 F4A 62.2(19) . . ?
F3B2 B1 F4A 118(3) . . ?
F4B2 B1 F2A 87(2) . . ?
F1A B1 F2A 110.4(11) . . ?
F1B1 B1 F2A 142(2) . . ?
F2B2 B1 F2A 26(2) . . ?
F1B2 B1 F2A 130(2) . . ?
F3A B1 F2A 108.3(10) . . ?
F3B1 B1 F2A 39(2) . . ?
F2B1 B1 F2A 76(2) . . ?
F4B1 B1 F2A 103(2) . . ?
F3B2 B1 F2A 109(3) . . ?
F4A B1 F2A 110.3(11) . . ?
F1B2 F1A F4B1 42(4) . . ?
F1B2 F1A B1 74.7(16) . . ?
F4B1 F1A B1 63.4(12) . . ?
F1B2 F1A F2B1 132(3) . . ?
F4B1 F1A F2B1 117.1(19) . . ?
B1 F1A F2B1 59.8(12) . . ?
F2B2 F2A F3B1 144(3) . . ?
F2B2 F2A B1 75(2) . . ?
F3B1 F2A B1 69.5(16) . . ?
F2B2 F2A F2B1 40(5) . . ?
F3B1 F2A F2B1 114(2) . . ?
B1 F2A F2B1 51.5(13) . . ?
F1B1 F3A B1 68.1(14) . . ?
F1B1 F3A F2B1 110(2) . . ?
B1 F3A F2B1 52.0(12) . . ?
F4B2 F4A B1 72.5(17) . . ?
F4B2 F4A F4B1 117(4) . . ?
B1 F4A F4B1 58.3(11) . . ?
F4B2 F4A F1B1 84(4) . . ?
B1 F4A F1B1 54.3(12) . . ?
F4B1 F4A F1B1 95.6(19) . . ?
F4B2 F4A F1B2 122(2) . . ?
B1 F4A F1B2 50.2(10) . . ?
F4B1 F4A F1B2 28.8(18) . . ?
F1B1 F4A F1B2 69(2) . . ?
F4B2 F4A F3B1 28(3) . . ?
B1 F4A F3B1 49.8(13) . . ?
F4B1 F4A F3B1 88.4(19) . . ?
F1B1 F4A F3B1 83.6(16) . . ?
F1B2 F4A F3B1 96.3(16) . . ?
F3A F1B1 F3B2 13(3) . . ?
F3A F1B1 B1 68.6(14) . . ?
F3B2 F1B1 B1 65.7(17) . . ?
F3A F1B1 F4A 117(2) . . ?
F3B2 F1B1 F4A 119(2) . . ?
B1 F1B1 F4A 55.7(13) . . ?
F3A F1B1 F4B2 97(3) . . ?
F3B2 F1B1 F4B2 103(3) . . ?
B1 F1B1 F4B2 52.0(14) . . ?
F4A F1B1 F4B2 26.0(17) . . ?
F2B2 F2B1 B1 61.8(15) . . ?
F2B2 F2B1 F1A 87(3) . . ?
B1 F2B1 F1A 59.3(11) . . ?
F2B2 F2B1 F3B2 107(3) . . ?
B1 F2B1 F3B2 57.4(15) . . ?
F1A F2B1 F3B2 94(2) . . ?
F2B2 F2B1 F3A 100(2) . . ?
B1 F2B1 F3A 52.0(11) . . ?
F1A F2B1 F3A 93.4(18) . . ?
F3B2 F2B1 F3A 7.0(18) . . ?
F2B2 F2B1 F2A 18(2) . . ?
B1 F2B1 F2A 52.4(13) . . ?
F1A F2B1 F2A 93.5(18) . . ?
F3B2 F2B1 F2A 90(2) . . ?
F3A F2B1 F2A 82.6(16) . . ?
F2A F3B1 F4B2 130(3) . . ?
F2A F3B1 B1 71.6(16) . . ?
F4B2 F3B1 B1 64.3(14) . . ?
F2A F3B1 F2B2 14.3(15) . . ?
F4B2 F3B1 F2B2 116(2) . . ?
B1 F3B1 F2B2 57.5(14) . . ?
F2A F3B1 F4A 113(2) . . ?
F4B2 F3B1 F4A 17.4(16) . . ?
B1 F3B1 F4A 50.7(13) . . ?
F2B2 F3B1 F4A 99.2(18) . . ?
F1B2 F4B1 F1A 36(3) . . ?
F1B2 F4B1 B1 71.9(17) . . ?
F1A F4B1 B1 62.8(13) . . ?
F1B2 F4B1 F4A 97(4) . . ?
F1A F4B1 F4A 115(2) . . ?
B1 F4B1 F4A 59.5(12) . . ?
F1A F1B2 F4B1 102(6) . . ?
F1A F1B2 B1 73.8(17) . . ?
F4B1 F1B2 B1 72.0(17) . . ?
F1A F1B2 F4A 124(2) . . ?
F4B1 F1B2 F4A 54(3) . . ?
B1 F1B2 F4A 51.2(10) . . ?
F2A F2B2 F2B1 121(6) . . ?
F2A F2B2 B1 79(2) . . ?
F2B1 F2B2 B1 61.9(15) . . ?
F2A F2B2 F3B1 21(2) . . ?
F2B1 F2B2 F3B1 108(3) . . ?
B1 F2B2 F3B1 57.6(14) . . ?
F1B1 F3B2 B1 65.0(16) . . ?
F1B1 F3B2 F2B1 116(2) . . ?
B1 F3B2 F2B1 57.2(15) . . ?
F4A F4B2 F3B1 134(4) . . ?
F4A F4B2 B1 76.5(16) . . ?
F3B1 F4B2 B1 65.1(15) . . ?
F4A F4B2 F1B1 70(4) . . ?
F3B1 F4B2 F1B1 102(3) . . ?
B1 F4B2 F1B1 52.1(14) . . ?
C2A C3 C5 119.3(16) . . ?
C2A C3 C2B 30.3(15) . . ?
C5 C3 C2B 122.4(9) . . ?
C2A C3 S1B 61.2(16) . . ?
C5 C3 S1B 122.5(8) . . ?
C2B C3 S1B 86.1(8) . . ?
C2A C3 S1A 70.2(17) . . ?
C5 C3 S1A 107.0(11) . . ?
C2B C3 S1A 98.2(10) . . ?
S1B C3 S1A 15.8(6) . . ?
C2A C3 H3 116.9 . . ?
C5 C3 H3 116.9 . . ?
C2B C3 H3 94.3 . . ?
S1B C3 H3 108.0 . . ?
S1A C3 H3 116.9 . . ?
C3 C5 C7 108.2(8) . . ?
C3 C5 C9 108.8(9) . . ?
C7 C5 C9 108.4(9) . . ?
C3 C5 C11 112.8(8) . . ?
C7 C5 C11 109.5(8) . . ?
C9 C5 C11 109.0(8) . . ?
C5 C7 H7A 109.5 . . ?
C5 C7 H7B 109.5 . . ?
H7A C7 H7B 109.5 . . ?
C5 C7 H7C 109.5 . . ?
H7A C7 H7C 109.5 . . ?
H7B C7 H7C 109.5 . . ?
C5 C9 H9A 109.5 . . ?
C5 C9 H9B 109.5 . . ?
H9A C9 H9B 109.5 . . ?
C5 C9 H9C 109.5 . . ?
H9A C9 H9C 109.5 . . ?
H9B C9 H9C 109.5 . . ?
C5 C11 H11A 109.5 . . ?
C5 C11 H11B 109.5 . . ?
H11A C11 H11B 109.5 . . ?
C5 C11 H11C 109.5 . . ?
H11A C11 H11C 109.5 . . ?
H11B C11 H11C 109.5 . . ?
C1A S1A C3 112.4(15) . . ?
C1A S1A C2A 120.6(19) . . ?
C3 S1A C2A 43.1(10) . . ?
C3 C2A C4A 114(3) . . ?
C3 C2A S1A 66.7(16) . . ?
C4A C2A S1A 121(3) . . ?
C3 C2A H2A 115.4 . . ?
C4A C2A H2A 115.4 . . ?
S1A C2A H2A 115.4 . . ?
C6A C4A C10A 113(3) . . ?
C6A C4A C8A 111(3) . . ?
C10A C4A C8A 109(3) . . ?
C6A C4A C2A 117(3) . . ?
C10A C4A C2A 109(3) . . ?
C8A C4A C2A 97(3) . . ?
C1B S1B C3 105.0(8) . . ?
C1B S1B C4B 107.4(8) . . ?
C3 S1B C4B 79.0(8) . . ?
S1B C1B H1AB 109.5 . . ?
S1B C1B H1BB 109.5 . . ?
H1AB C1B H1BB 109.5 . . ?
S1B C1B H1CB 109.5 . . ?
H1AB C1B H1CB 109.5 . . ?
H1BB C1B H1CB 109.5 . . ?
C4B C2B C8B 116.6(17) . . ?
C4B C2B C3 96.5(14) . . ?
C8B C2B C3 115.9(13) . . ?
C4B C2B H2B 109.0 . . ?
C8B C2B H2B 109.0 . . ?
C3 C2B H2B 109.0 . . ?
C2B C4B C10B 115.5(14) . . ?
C2B C4B C6B 116.4(15) . . ?
C10B C4B C6B 111.6(14) . . ?
C2B C4B S1B 88.6(12) . . ?
C10B C4B S1B 110.3(13) . . ?
C6B C4B S1B 112.4(12) . . ?
C2B C8B H8AB 109.5 . . ?
C2B C8B H8BB 109.5 . . ?
H8AB C8B H8BB 109.5 . . ?
C2B C8B H8CB 109.5 . . ?
H8AB C8B H8CB 109.5 . . ?
H8BB C8B H8CB 109.5 . . ?
C4B C6B H6AB 109.5 . . ?
C4B C6B H6BB 109.5 . . ?
H6AB C6B H6BB 109.5 . . ?
C4B C6B H6CB 109.5 . . ?
H6AB C6B H6CB 109.5 . . ?
H6BB C6B H6CB 109.5 . . ?
C4B C10B H10B 109.5 . . ?
C4B C10B H20B 109.5 . . ?
H10B C10B H20B 109.5 . . ?
C4B C10B H30B 109.5 . . ?
H10B C10B H30B 109.5 . . ?
H20B C10B H30B 109.5 . . ?

loop_
_geom_bond_atom_site_label_1
_geom_bond_atom_site_label_2
_geom_bond_distance
_geom_bond_site_symmetry_2
_geom_bond_publ_flag
B1 F4B2 1.332(15) . ?
B1 F1A 1.334(12) . ?
B1 F1B1 1.335(15) . ?
B1 F2B2 1.339(16) . ?
B1 F1B2 1.339(15) . ?
B1 F3A 1.340(11) . ?
B1 F3B1 1.340(16) . ?
B1 F2B1 1.340(16) . ?
B1 F4B1 1.340(15) . ?
B1 F3B2 1.343(16) . ?
B1 F4A 1.358(12) . ?
B1 F2A 1.358(12) . ?
F1A F1B2 0.72(4) . ?
F1A F4B1 1.21(4) . ?
F1A F2B1 1.36(4) . ?
F2A F2B2 0.61(5) . ?
F2A F3B1 0.90(5) . ?
F2A F2B1 1.66(5) . ?
F3A F1B1 0.99(4) . ?
F3A F2B1 1.65(4) . ?
F4A F4B2 0.72(4) . ?
F4A F4B1 1.39(4) . ?
F4A F1B1 1.55(4) . ?
F4A F1B2 1.71(3) . ?
F4A F3B1 1.72(5) . ?
F1B1 F3B2 1.12(6) . ?
F1B1 F4B2 1.64(5) . ?
F2B1 F2B2 1.26(5) . ?
F2B1 F3B2 1.45(6) . ?
F3B1 F4B2 1.14(5) . ?
F3B1 F2B2 1.44(5) . ?
F4B1 F1B2 0.83(5) . ?
C3 C2A 1.42(3) . ?
C3 C5 1.493(13) . ?
C3 C2B 1.67(2) . ?
C3 S1B 1.821(10) . ?
C3 S1A 1.904(18) . ?
C3 H3 0.9800 . ?
C5 C7 1.522(12) . ?
C5 C9 1.540(12) . ?
C5 C11 1.541(11) . ?
C7 H7A 0.9600 . ?
C7 H7B 0.9600 . ?
C7 H7C 0.9600 . ?
C9 H9A 0.9600 . ?
C9 H9B 0.9600 . ?
C9 H9C 0.9600 . ?
C11 H11A 0.9600 . ?
C11 H11B 0.9600 . ?
C11 H11C 0.9600 . ?
S1A C1A 1.67(4) . ?
S1A C2A 1.95(4) . ?
C1A H1AA 0.9600 . ?
C1A H1BA 0.9600 . ?
C1A H1CA 0.9600 . ?
C2A C4A 1.58(6) . ?
C2A H2A 0.9800 . ?
C4A C6A 1.43(4) . ?
C4A C10A 1.47(4) . ?
C4A C8A 1.58(5) . ?
C6A H6AA 0.9600 . ?
C6A H6BA 0.9600 . ?
C6A H6CA 0.9600 . ?
C8A H8AA 0.9600 . ?
C8A H8BA 0.9600 . ?
C8A H8CA 0.9600 . ?
C10A H10A 0.9600 . ?
C10A H20A 0.9600 . ?
C10A H30A 0.9600 . ?
S1B C1B 1.798(18) . ?
S1B C4B 1.89(2) . ?
C1B H1AB 0.9600 . ?
C1B H1BB 0.9600 . ?
C1B H1CB 0.9600 . ?
C2B C4B 1.50(3) . ?
C2B C8B 1.54(2) . ?
C2B H2B 0.9800 . ?
C4B C10B 1.50(2) . ?
C4B C6B 1.52(2) . ?
C8B H8AB 0.9600 . ?
C8B H8BB 0.9600 . ?
C8B H8CB 0.9600 . ?
C6B H6AB 0.9600 . ?
C6B H6BB 0.9600 . ?
C6B H6CB 0.9600 . ?
C10B H10B 0.9600 . ?
C10B H20B 0.9600 . ?
C10B H30B 0.9600 . ?

loop_
_geom_torsion_atom_site_label_1
_geom_torsion_atom_site_label_2
_geom_torsion_atom_site_label_3
_geom_torsion_atom_site_label_4
_geom_torsion
_geom_torsion_site_symmetry_1
_geom_torsion_site_symmetry_2
_geom_torsion_site_symmetry_3
_geom_torsion_site_symmetry_4
_geom_torsion_publ_flag
F4B2 B1 F1A F1B2 26(6) . . . . ?
F1B1 B1 F1A F1B2 -60(5) . . . . ?
F2B2 B1 F1A F1B2 142(4) . . . . ?
F3A B1 F1A F1B2 -105(5) . . . . ?
F3B1 B1 F1A F1B2 114(5) . . . . ?
F2B1 B1 F1A F1B2 -164(5) . . . . ?
F4B1 B1 F1A F1B2 44(4) . . . . ?
F3B2 B1 F1A F1B2 -110(4) . . . . ?
F4A B1 F1A F1B2 14(5) . . . . ?
F2A B1 F1A F1B2 135(5) . . . . ?
F4B2 B1 F1A F4B1 -18(4) . . . . ?
F1B1 B1 F1A F4B1 -103.4(19) . . . . ?
F2B2 B1 F1A F4B1 98(3) . . . . ?
F1B2 B1 F1A F4B1 -44(4) . . . . ?
F3A B1 F1A F4B1 -149(2) . . . . ?
F3B1 B1 F1A F4B1 70(4) . . . . ?
F2B1 B1 F1A F4B1 152(3) . . . . ?
F3B2 B1 F1A F4B1 -154(3) . . . . ?
F4A B1 F1A F4B1 -30(3) . . . . ?
F2A B1 F1A F4B1 92(3) . . . . ?
F4B2 B1 F1A F2B1 -170(3) . . . . ?
F1B1 B1 F1A F2B1 104.9(17) . . . . ?
F2B2 B1 F1A F2B1 -54(3) . . . . ?
F1B2 B1 F1A F2B1 164(5) . . . . ?
F3A B1 F1A F2B1 60(3) . . . . ?
F3B1 B1 F1A F2B1 -82(4) . . . . ?
F4B1 B1 F1A F2B1 -152(3) . . . . ?
F3B2 B1 F1A F2B1 55(3) . . . . ?
F4A B1 F1A F2B1 178(2) . . . . ?
F2A B1 F1A F2B1 -60(3) . . . . ?
F4B2 B1 F2A F2B2 156(7) . . . . ?
F1A B1 F2A F2B2 14(7) . . . . ?
F1B1 B1 F2A F2B2 -142(6) . . . . ?
F1B2 B1 F2A F2B2 43(8) . . . . ?
F3A B1 F2A F2B2 -107(7) . . . . ?
F3B1 B1 F2A F2B2 175(9) . . . . ?
F2B1 B1 F2A F2B2 -37(7) . . . . ?
F4B1 B1 F2A F2B2 70(7) . . . . ?
F3B2 B1 F2A F2B2 -95(6) . . . . ?
F4A B1 F2A F2B2 135(7) . . . . ?
F4B2 B1 F2A F3B1 -19(4) . . . . ?
F1A B1 F2A F3B1 -160(4) . . . . ?
F1B1 B1 F2A F3B1 44(6) . . . . ?
F2B2 B1 F2A F3B1 -175(9) . . . . ?
F1B2 B1 F2A F3B1 -132(4) . . . . ?
F3A B1 F2A F3B1 78(4) . . . . ?
F2B1 B1 F2A F3B1 148(4) . . . . ?
F4B1 B1 F2A F3B1 -105(3) . . . . ?
F3B2 B1 F2A F3B1 91(5) . . . . ?
F4A B1 F2A F3B1 -40(4) . . . . ?
F4B2 B1 F2A F2B1 -167(3) . . . . ?
F1A B1 F2A F2B1 51(2) . . . . ?
F1B1 B1 F2A F2B1 -105(3) . . . . ?
F2B2 B1 F2A F2B1 37(7) . . . . ?
F1B2 B1 F2A F2B1 80(3) . . . . ?
F3A B1 F2A F2B1 -70(2) . . . . ?
F3B1 B1 F2A F2B1 -148(4) . . . . ?
F4B1 B1 F2A F2B1 107.2(14) . . . . ?
F3B2 B1 F2A F2B1 -57(3) . . . . ?
F4A B1 F2A F2B1 172(2) . . . . ?
F4B2 B1 F3A F1B1 -60(3) . . . . ?
F1A B1 F3A F1B1 90(3) . . . . ?
F2B2 B1 F3A F1B1 -177(3) . . . . ?
F1B2 B1 F3A F1B1 56(3) . . . . ?
F3B1 B1 F3A F1B1 -111(3) . . . . ?
F2B1 B1 F3A F1B1 141(3) . . . . ?
F4B1 B1 F3A F1B1 36(5) . . . . ?
F3B2 B1 F3A F1B1 116(15) . . . . ?
F4A B1 F3A F1B1 -30(3) . . . . ?
F2A B1 F3A F1B1 -149(3) . . . . ?
F4B2 B1 F3A F2B1 159(2) . . . . ?
F1A B1 F3A F2B1 -51(2) . . . . ?
F1B1 B1 F3A F2B1 -141(3) . . . . ?
F2B2 B1 F3A F2B1 43(3) . . . . ?
F1B2 B1 F3A F2B1 -85(3) . . . . ?
F3B1 B1 F3A F2B1 108.2(14) . . . . ?
F4B1 B1 F3A F2B1 -105(4) . . . . ?
F3B2 B1 F3A F2B1 -25(14) . . . . ?
F4A B1 F3A F2B1 -171(2) . . . . ?
F2A B1 F3A F2B1 70(2) . . . . ?
F1A B1 F4A F4B2 165(5) . . . . ?
F1B1 B1 F4A F4B2 -96(5) . . . . ?
F2B2 B1 F4A F4B2 67(5) . . . . ?
F1B2 B1 F4A F4B2 173(5) . . . . ?
F3A B1 F4A F4B2 -74(5) . . . . ?
F3B1 B1 F4A F4B2 20(5) . . . . ?
F2B1 B1 F4A F4B2 173(11) . . . . ?
F4B1 B1 F4A F4B2 138(6) . . . . ?
F3B2 B1 F4A F4B2 -82(5) . . . . ?
F2A B1 F4A F4B2 44(5) . . . . ?
F4B2 B1 F4A F4B1 -138(6) . . . . ?
F1A B1 F4A F4B1 27(3) . . . . ?
F1B1 B1 F4A F4B1 126(2) . . . . ?
F2B2 B1 F4A F4B1 -72(3) . . . . ?
F1B2 B1 F4A F4B1 34(2) . . . . ?
F3A B1 F4A F4B1 147(2) . . . . ?
F3B1 B1 F4A F4B1 -119(2) . . . . ?
F2B1 B1 F4A F4B1 35(13) . . . . ?
F3B2 B1 F4A F4B1 140(3) . . . . ?
F2A B1 F4A F4B1 -95(2) . . . . ?
F4B2 B1 F4A F1B1 96(5) . . . . ?
F1A B1 F4A F1B1 -99(2) . . . . ?
F2B2 B1 F4A F1B1 162(3) . . . . ?
F1B2 B1 F4A F1B1 -92(3) . . . . ?
F3A B1 F4A F1B1 21(2) . . . . ?
F3B1 B1 F4A F1B1 115.4(16) . . . . ?
F2B1 B1 F4A F1B1 -91(12) . . . . ?
F4B1 B1 F4A F1B1 -126(2) . . . . ?
F3B2 B1 F4A F1B1 14(3) . . . . ?
F2A B1 F4A F1B1 139(2) . . . . ?
F4B2 B1 F4A F1B2 -173(5) . . . . ?
F1A B1 F4A F1B2 -7(3) . . . . ?
F1B1 B1 F4A F1B2 92(3) . . . . ?
F2B2 B1 F4A F1B2 -106.0(19) . . . . ?
F3A B1 F4A F1B2 113(3) . . . . ?
F3B1 B1 F4A F1B2 -153(3) . . . . ?
F2B1 B1 F4A F1B2 1(13) . . . . ?
F4B1 B1 F4A F1B2 -34(2) . . . . ?
F3B2 B1 F4A F1B2 105.4(16) . . . . ?
F2A B1 F4A F1B2 -129(3) . . . . ?
F4B2 B1 F4A F3B1 -20(5) . . . . ?
F1A B1 F4A F3B1 146(2) . . . . ?
F1B1 B1 F4A F3B1 -115.4(16) . . . . ?
F2B2 B1 F4A F3B1 47(3) . . . . ?
F1B2 B1 F4A F3B1 153(3) . . . . ?
F3A B1 F4A F3B1 -94(2) . . . . ?
F2B1 B1 F4A F3B1 153(12) . . . . ?
F4B1 B1 F4A F3B1 119(2) . . . . ?
F3B2 B1 F4A F3B1 -102(3) . . . . ?
F2A B1 F4A F3B1 24(2) . . . . ?
B1 F3A F1B1 F3B2 -75(8) . . . . ?
F2B1 F3A F1B1 F3B2 -43(8) . . . . ?
F2B1 F3A F1B1 B1 32.0(19) . . . . ?
B1 F3A F1B1 F4A 28(2) . . . . ?
F2B1 F3A F1B1 F4A 60(4) . . . . ?
B1 F3A F1B1 F4B2 44.6(17) . . . . ?
F2B1 F3A F1B1 F4B2 77(3) . . . . ?
F4B2 B1 F1B1 F3A 118(3) . . . . ?
F1A B1 F1B1 F3A -105(2) . . . . ?
F2B2 B1 F1B1 F3A 8(7) . . . . ?
F1B2 B1 F1B1 F3A -131(3) . . . . ?
F3B1 B1 F1B1 F3A 79(3) . . . . ?
F2B1 B1 F1B1 F3A -41(3) . . . . ?
F4B1 B1 F1B1 F3A -161(3) . . . . ?
F3B2 B1 F1B1 F3A -14(4) . . . . ?
F4A B1 F1B1 F3A 150(3) . . . . ?
F2A B1 F1B1 F3A 52(5) . . . . ?
F4B2 B1 F1B1 F3B2 132(3) . . . . ?
F1A B1 F1B1 F3B2 -91(3) . . . . ?
F2B2 B1 F1B1 F3B2 22(8) . . . . ?
F1B2 B1 F1B1 F3B2 -117(3) . . . . ?
F3A B1 F1B1 F3B2 14(4) . . . . ?
F3B1 B1 F1B1 F3B2 93(4) . . . . ?
F2B1 B1 F1B1 F3B2 -27(4) . . . . ?
F4B1 B1 F1B1 F3B2 -147(3) . . . . ?
F4A B1 F1B1 F3B2 164(4) . . . . ?
F2A B1 F1B1 F3B2 66(5) . . . . ?
F4B2 B1 F1B1 F4A -32.0(19) . . . . ?
F1A B1 F1B1 F4A 105.6(14) . . . . ?
F2B2 B1 F1B1 F4A -142(6) . . . . ?
F1B2 B1 F1B1 F4A 78.8(19) . . . . ?
F3A B1 F1B1 F4A -150(3) . . . . ?
F3B1 B1 F1B1 F4A -70(2) . . . . ?
F2B1 B1 F1B1 F4A 169(2) . . . . ?
F4B1 B1 F1B1 F4A 49(2) . . . . ?
F3B2 B1 F1B1 F4A -164(4) . . . . ?
F2A B1 F1B1 F4A -98(3) . . . . ?
F1A B1 F1B1 F4B2 137.5(19) . . . . ?
F2B2 B1 F1B1 F4B2 -110(6) . . . . ?
F1B2 B1 F1B1 F4B2 110.8(14) . . . . ?
F3A B1 F1B1 F4B2 -118(3) . . . . ?
F3B1 B1 F1B1 F4B2 -38(3) . . . . ?
F2B1 B1 F1B1 F4B2 -159(3) . . . . ?
F4B1 B1 F1B1 F4B2 81(3) . . . . ?
F3B2 B1 F1B1 F4B2 -132(3) . . . . ?
F4A B1 F1B1 F4B2 32.0(19) . . . . ?
F2A B1 F1B1 F4B2 -66(4) . . . . ?
F4B2 F4A F1B1 F3A 41(5) . . . . ?
B1 F4A F1B1 F3A -32(3) . . . . ?
F4B1 F4A F1B1 F3A -76(4) . . . . ?
F1B2 F4A F1B1 F3A -87(4) . . . . ?
F3B1 F4A F1B1 F3A 12(3) . . . . ?
F4B2 F4A F1B1 F3B2 55(6) . . . . ?
B1 F4A F1B1 F3B2 -17(4) . . . . ?
F4B1 F4A F1B1 F3B2 -61(4) . . . . ?
F1B2 F4A F1B1 F3B2 -72(4) . . . . ?
F3B1 F4A F1B1 F3B2 27(4) . . . . ?
F4B2 F4A F1B1 B1 72(3) . . . . ?
F4B1 F4A F1B1 B1 -43.8(15) . . . . ?
F1B2 F4A F1B1 B1 -55.3(14) . . . . ?
F3B1 F4A F1B1 B1 44.0(11) . . . . ?
B1 F4A F1B1 F4B2 -72(3) . . . . ?
F4B1 F4A F1B1 F4B2 -116(4) . . . . ?
F1B2 F4A F1B1 F4B2 -128(3) . . . . ?
F3B1 F4A F1B1 F4B2 -28(3) . . . . ?
F4B2 B1 F2B1 F2B2 57(8) . . . . ?
F1A B1 F2B1 F2B2 -105(3) . . . . ?
F1B1 B1 F2B1 F2B2 159(3) . . . . ?
F1B2 B1 F2B1 F2B2 -113(2) . . . . ?
F3A B1 F2B1 F2B2 132(4) . . . . ?
F3B1 B1 F2B1 F2B2 39(3) . . . . ?
F4B1 B1 F2B1 F2B2 -81(3) . . . . ?
F3B2 B1 F2B1 F2B2 137(3) . . . . ?
F4A B1 F2B1 F2B2 -113(13) . . . . ?
F2A B1 F2B1 F2B2 19(3) . . . . ?
F4B2 B1 F2B1 F1A 162(7) . . . . ?
F1B1 B1 F2B1 F1A -96(2) . . . . ?
F2B2 B1 F2B1 F1A 105(3) . . . . ?
F1B2 B1 F2B1 F1A -8(3) . . . . ?
F3A B1 F2B1 F1A -123.5(19) . . . . ?
F3B1 B1 F2B1 F1A 144(2) . . . . ?
F4B1 B1 F2B1 F1A 24(2) . . . . ?
F3B2 B1 F2B1 F1A -118(3) . . . . ?
F4A B1 F2B1 F1A -9(13) . . . . ?
F2A B1 F2B1 F1A 123.2(19) . . . . ?
F4B2 B1 F2B1 F3B2 -80(7) . . . . ?
F1A B1 F2B1 F3B2 118(3) . . . . ?
F1B1 B1 F2B1 F3B2 22(3) . . . . ?
F2B2 B1 F2B1 F3B2 -137(3) . . . . ?
F1B2 B1 F2B1 F3B2 110.0(18) . . . . ?
F3A B1 F2B1 F3B2 -5(3) . . . . ?
F3B1 B1 F2B1 F3B2 -98(3) . . . . ?
F4B1 B1 F2B1 F3B2 142(3) . . . . ?
F4A B1 F2B1 F3B2 110(13) . . . . ?
F2A B1 F2B1 F3B2 -119(3) . . . . ?
F4B2 B1 F2B1 F3A -75(7) . . . . ?
F1A B1 F2B1 F3A 123.5(19) . . . . ?
F1B1 B1 F2B1 F3A 27(2) . . . . ?
F2B2 B1 F2B1 F3A -132(3) . . . . ?
F1B2 B1 F2B1 F3A 115(3) . . . . ?
F3B1 B1 F2B1 F3A -93(2) . . . . ?
F4B1 B1 F2B1 F3A 147(2) . . . . ?
F3B2 B1 F2B1 F3A 5(3) . . . . ?
F4A B1 F2B1 F3A 115(12) . . . . ?
F2A B1 F2B1 F3A -113.3(14) . . . . ?
F4B2 B1 F2B1 F2A 38(7) . . . . ?
F1A B1 F2B1 F2A -123.2(19) . . . . ?
F1B1 B1 F2B1 F2A 141(2) . . . . ?
F2B2 B1 F2B1 F2A -19(3) . . . . ?
F1B2 B1 F2B1 F2A -131(2) . . . . ?
F3A B1 F2B1 F2A 113.3(14) . . . . ?
F3B1 B1 F2B1 F2A 21(2) . . . . ?
F4B1 B1 F2B1 F2A -99(2) . . . . ?
F3B2 B1 F2B1 F2A 119(3) . . . . ?
F4A B1 F2B1 F2A -132(12) . . . . ?
F1B2 F1A F2B1 F2B2 79(7) . . . . ?
F4B1 F1A F2B1 F2B2 30(3) . . . . ?
B1 F1A F2B1 F2B2 58.7(19) . . . . ?
F1B2 F1A F2B1 B1 20(6) . . . . ?
F4B1 F1A F2B1 B1 -28(2) . . . . ?
F1B2 F1A F2B1 F3B2 -28(8) . . . . ?
F4B1 F1A F2B1 F3B2 -77(4) . . . . ?
B1 F1A F2B1 F3B2 -48.1(19) . . . . ?
F1B2 F1A F2B1 F3A -21(6) . . . . ?
F4B1 F1A F2B1 F3A -70(3) . . . . ?
B1 F1A F2B1 F3A -41.1(11) . . . . ?
F1B2 F1A F2B1 F2A 62(6) . . . . ?
F4B1 F1A F2B1 F2A 13(3) . . . . ?
B1 F1A F2B1 F2A 41.6(10) . . . . ?
F1B1 F3A F2B1 F2B2 -80(4) . . . . ?
B1 F3A F2B1 F2B2 -42(3) . . . . ?
F1B1 F3A F2B1 B1 -39(3) . . . . ?
F1B1 F3A F2B1 F1A 7(3) . . . . ?
B1 F3A F2B1 F1A 45.9(13) . . . . ?
F1B1 F3A F2B1 F3B2 100(19) . . . . ?
B1 F3A F2B1 F3B2 139(19) . . . . ?
F1B1 F3A F2B1 F2A -86(3) . . . . ?
B1 F3A F2B1 F2A -47.2(11) . . . . ?
F3B1 F2A F2B1 F2B2 -148(10) . . . . ?
B1 F2A F2B1 F2B2 -116(8) . . . . ?
F2B2 F2A F2B1 B1 116(8) . . . . ?
F3B1 F2A F2B1 B1 -33(3) . . . . ?
F2B2 F2A F2B1 F1A 69(7) . . . . ?
F3B1 F2A F2B1 F1A -79(4) . . . . ?
B1 F2A F2B1 F1A -46.1(15) . . . . ?
F2B2 F2A F2B1 F3B2 163(7) . . . . ?
F3B1 F2A F2B1 F3B2 15(4) . . . . ?
B1 F2A F2B1 F3B2 48(2) . . . . ?
F2B2 F2A F2B1 F3A 162(8) . . . . ?
F3B1 F2A F2B1 F3A 14(3) . . . . ?
B1 F2A F2B1 F3A 46.9(10) . . . . ?
F2B2 F2A F3B1 F4B2 20(19) . . . . ?
B1 F2A F3B1 F4B2 29(6) . . . . ?
F2B1 F2A F3B1 F4B2 56(7) . . . . ?
F2B2 F2A F3B1 B1 -9(15) . . . . ?
F2B1 F2A F3B1 B1 27(2) . . . . ?
B1 F2A F3B1 F2B2 9(15) . . . . ?
F2B1 F2A F3B1 F2B2 36(13) . . . . ?
F2B2 F2A F3B1 F4A 22(16) . . . . ?
B1 F2A F3B1 F4A 31(2) . . . . ?
F2B1 F2A F3B1 F4A 57(4) . . . . ?
F4B2 B1 F3B1 F2A 156(5) . . . . ?
F1A B1 F3B1 F2A 34(6) . . . . ?
F1B1 B1 F3B1 F2A -153(4) . . . . ?
F2B2 B1 F3B1 F2A 3(4) . . . . ?
F1B2 B1 F3B1 F2A 91(6) . . . . ?
F3A B1 F3B1 F2A -110(3) . . . . ?
F2B1 B1 F3B1 F2A -33(4) . . . . ?
F4B1 B1 F3B1 F2A 87(4) . . . . ?
F3B2 B1 F3B1 F2A -102(5) . . . . ?
F4A B1 F3B1 F2A 143(3) . . . . ?
F1A B1 F3B1 F4B2 -122(4) . . . . ?
F1B1 B1 F3B1 F4B2 51(4) . . . . ?
F2B2 B1 F3B1 F4B2 -153(4) . . . . ?
F1B2 B1 F3B1 F4B2 -65(5) . . . . ?
F3A B1 F3B1 F4B2 94(3) . . . . ?
F2B1 B1 F3B1 F4B2 172(3) . . . . ?
F4B1 B1 F3B1 F4B2 -68(4) . . . . ?
F3B2 B1 F3B1 F4B2 103(3) . . . . ?
F4A B1 F3B1 F4B2 -13(3) . . . . ?
F2A B1 F3B1 F4B2 -156(5) . . . . ?
F4B2 B1 F3B1 F2B2 153(4) . . . . ?
F1A B1 F3B1 F2B2 31(4) . . . . ?
F1B1 B1 F3B1 F2B2 -156(3) . . . . ?
F1B2 B1 F3B1 F2B2 88(4) . . . . ?
F3A B1 F3B1 F2B2 -113(3) . . . . ?
F2B1 B1 F3B1 F2B2 -35(3) . . . . ?
F4B1 B1 F3B1 F2B2 85(3) . . . . ?
F3B2 B1 F3B1 F2B2 -104.2(19) . . . . ?
F4A B1 F3B1 F2B2 140(3) . . . . ?
F2A B1 F3B1 F2B2 -3(4) . . . . ?
F4B2 B1 F3B1 F4A 13(3) . . . . ?
F1A B1 F3B1 F4A -109(4) . . . . ?
F1B1 B1 F3B1 F4A 64(2) . . . . ?
F2B2 B1 F3B1 F4A -140(3) . . . . ?
F1B2 B1 F3B1 F4A -52(4) . . . . ?
F3A B1 F3B1 F4A 107.0(11) . . . . ?
F2B1 B1 F3B1 F4A -175(2) . . . . ?
F4B1 B1 F3B1 F4A -55(2) . . . . ?
F3B2 B1 F3B1 F4A 116(3) . . . . ?
F2A B1 F3B1 F4A -143(3) . . . . ?
F4B2 F4A F3B1 F2A -176(11) . . . . ?
B1 F4A F3B1 F2A -39(3) . . . . ?
F4B1 F4A F3B1 F2A 10(3) . . . . ?
F1B1 F4A F3B1 F2A -86(4) . . . . ?
F1B2 F4A F3B1 F2A -18(4) . . . . ?
B1 F4A F3B1 F4B2 137(9) . . . . ?
F4B1 F4A F3B1 F4B2 -174(9) . . . . ?
F1B1 F4A F3B1 F4B2 90(9) . . . . ?
F1B2 F4A F3B1 F4B2 158(9) . . . . ?
F4B2 F4A F3B1 B1 -137(9) . . . . ?
F4B1 F4A F3B1 B1 48.3(14) . . . . ?
F1B1 F4A F3B1 B1 -47.5(12) . . . . ?
F1B2 F4A F3B1 B1 20.6(19) . . . . ?
F4B2 F4A F3B1 F2B2 -171(8) . . . . ?
B1 F4A F3B1 F2B2 -33(2) . . . . ?
F4B1 F4A F3B1 F2B2 15(3) . . . . ?
F1B1 F4A F3B1 F2B2 -81(3) . . . . ?
F1B2 F4A F3B1 F2B2 -13(4) . . . . ?
B1 F1A F4B1 F1B2 96(4) . . . . ?
F2B1 F1A F4B1 F1B2 124(5) . . . . ?
F1B2 F1A F4B1 B1 -96(4) . . . . ?
F2B1 F1A F4B1 B1 27(2) . . . . ?
F1B2 F1A F4B1 F4A -66(4) . . . . ?
B1 F1A F4B1 F4A 30(2) . . . . ?
F2B1 F1A F4B1 F4A 58(4) . . . . ?
F4B2 B1 F4B1 F1B2 130(4) . . . . ?
F1A B1 F4B1 F1B2 -38(4) . . . . ?
F1B1 B1 F4B1 F1B2 56(4) . . . . ?
F2B2 B1 F4B1 F1B2 -119(4) . . . . ?
F3A B1 F4B1 F1B2 31(7) . . . . ?
F3B1 B1 F4B1 F1B2 176(4) . . . . ?
F2B1 B1 F4B1 F1B2 -64(4) . . . . ?
F3B2 B1 F4B1 F1B2 11(7) . . . . ?
F4A B1 F4B1 F1B2 110(4) . . . . ?
F2A B1 F4B1 F1B2 -144(4) . . . . ?
F4B2 B1 F4B1 F1A 168(2) . . . . ?
F1B1 B1 F4B1 F1A 94(2) . . . . ?
F2B2 B1 F4B1 F1A -81(2) . . . . ?
F1B2 B1 F4B1 F1A 38(4) . . . . ?
F3A B1 F4B1 F1A 69(4) . . . . ?
F3B1 B1 F4B1 F1A -146(2) . . . . ?
F2B1 B1 F4B1 F1A -26(3) . . . . ?
F3B2 B1 F4B1 F1A 49(5) . . . . ?
F4A B1 F4B1 F1A 148(3) . . . . ?
F2A B1 F4B1 F1A -105.8(19) . . . . ?
F4B2 B1 F4B1 F4A 20(3) . . . . ?
F1A B1 F4B1 F4A -148(3) . . . . ?
F1B1 B1 F4B1 F4A -54(3) . . . . ?
F2B2 B1 F4B1 F4A 131(3) . . . . ?
F1B2 B1 F4B1 F4A -110(4) . . . . ?
F3A B1 F4B1 F4A -79(4) . . . . ?
F3B1 B1 F4B1 F4A 66(3) . . . . ?
F2B1 B1 F4B1 F4A -174(3) . . . . ?
F3B2 B1 F4B1 F4A -99(5) . . . . ?
F2A B1 F4B1 F4A 106.2(15) . . . . ?
F4B2 F4A F4B1 F1B2 -109(6) . . . . ?
B1 F4A F4B1 F1B2 -64(3) . . . . ?
F1B1 F4A F4B1 F1B2 -23(3) . . . . ?
F3B1 F4A F4B1 F1B2 -106(3) . . . . ?
F4B2 F4A F4B1 F1A -76(6) . . . . ?
B1 F4A F4B1 F1A -31(2) . . . . ?
F1B1 F4A F4B1 F1A 10(3) . . . . ?
F1B2 F4A F4B1 F1A 33(2) . . . . ?
F3B1 F4A F4B1 F1A -73(2) . . . . ?
F4B2 F4A F4B1 B1 -45(5) . . . . ?
F1B1 F4A F4B1 B1 41.3(13) . . . . ?
F1B2 F4A F4B1 B1 64(3) . . . . ?
F3B1 F4A F4B1 B1 -42.1(10) . . . . ?
B1 F1A F1B2 F4B1 -67(2) . . . . ?
F2B1 F1A F1B2 F4B1 -85(7) . . . . ?
F4B1 F1A F1B2 B1 67(3) . . . . ?
F2B1 F1A F1B2 B1 -18(5) . . . . ?
F4B1 F1A F1B2 F4A 54(4) . . . . ?
B1 F1A F1B2 F4A -13(4) . . . . ?
F2B1 F1A F1B2 F4A -31(9) . . . . ?
B1 F4B1 F1B2 F1A 68(3) . . . . ?
F4A F4B1 F1B2 F1A 123(3) . . . . ?
F1A F4B1 F1B2 B1 -68(3) . . . . ?
F4A F4B1 F1B2 B1 54.6(15) . . . . ?
F1A F4B1 F1B2 F4A -123(3) . . . . ?
B1 F4B1 F1B2 F4A -54.6(15) . . . . ?
F4B2 B1 F1B2 F1A -163(4) . . . . ?
F1B1 B1 F1B2 F1A 123(4) . . . . ?
F2B2 B1 F1B2 F1A -41(5) . . . . ?
F3A B1 F1B2 F1A 89(4) . . . . ?
F3B1 B1 F1B2 F1A -115(5) . . . . ?
F2B1 B1 F1B2 F1A 14(4) . . . . ?
F4B1 B1 F1B2 F1A -109(6) . . . . ?
F3B2 B1 F1B2 F1A 78(5) . . . . ?
F4A B1 F1B2 F1A -167(5) . . . . ?
F2A B1 F1B2 F1A -59(5) . . . . ?
F4B2 B1 F1B2 F4B1 -54(5) . . . . ?
F1A B1 F1B2 F4B1 109(6) . . . . ?
F1B1 B1 F1B2 F4B1 -128(4) . . . . ?
F2B2 B1 F1B2 F4B1 68(5) . . . . ?
F3A B1 F1B2 F4B1 -163(4) . . . . ?
F3B1 B1 F1B2 F4B1 -6(7) . . . . ?
F2B1 B1 F1B2 F4B1 122(4) . . . . ?
F3B2 B1 F1B2 F4B1 -173(4) . . . . ?
F4A B1 F1B2 F4B1 -58(4) . . . . ?
F2A B1 F1B2 F4B1 49(5) . . . . ?
F4B2 B1 F1B2 F4A 4(3) . . . . ?
F1A B1 F1B2 F4A 167(5) . . . . ?
F1B1 B1 F1B2 F4A -70(2) . . . . ?
F2B2 B1 F1B2 F4A 126(3) . . . . ?
F3A B1 F1B2 F4A -104.7(15) . . . . ?
F3B1 B1 F1B2 F4A 52(5) . . . . ?
F2B1 B1 F1B2 F4A -180(2) . . . . ?
F4B1 B1 F1B2 F4A 58(4) . . . . ?
F3B2 B1 F1B2 F4A -115(3) . . . . ?
F2A B1 F1B2 F4A 107(2) . . . . ?
F4B2 F4A F1B2 F1A 7(9) . . . . ?
B1 F4A F1B2 F1A 16(5) . . . . ?
F4B1 F4A F1B2 F1A -80(6) . . . . ?
F1B1 F4A F1B2 F1A 76(6) . . . . ?
F3B1 F4A F1B2 F1A -5(6) . . . . ?
F4B2 F4A F1B2 F4B1 87(7) . . . . ?
B1 F4A F1B2 F4B1 95(3) . . . . ?
F1B1 F4A F1B2 F4B1 156(3) . . . . ?
F3B1 F4A F1B2 F4B1 75(3) . . . . ?
F4B2 F4A F1B2 B1 -8(6) . . . . ?
F4B1 F4A F1B2 B1 -95(3) . . . . ?
F1B1 F4A F1B2 B1 60.3(16) . . . . ?
F3B1 F4A F1B2 B1 -20.5(18) . . . . ?
F3B1 F2A F2B2 F2B1 56(18) . . . . ?
B1 F2A F2B2 F2B1 47(5) . . . . ?
F3B1 F2A F2B2 B1 9(14) . . . . ?
F2B1 F2A F2B2 B1 -47(5) . . . . ?
B1 F2A F2B2 F3B1 -9(14) . . . . ?
F2B1 F2A F2B2 F3B1 -56(18) . . . . ?
B1 F2B1 F2B2 F2A -54(6) . . . . ?
F1A F2B1 F2B2 F2A -111(7) . . . . ?
F3B2 F2B1 F2B2 F2A -18(7) . . . . ?
F3A F2B1 F2B2 F2A -18(8) . . . . ?
F1A F2B1 F2B2 B1 -56.4(14) . . . . ?
F3B2 F2B1 F2B2 B1 36.6(19) . . . . ?
F3A F2B1 F2B2 B1 37(2) . . . . ?
F2A F2B1 F2B2 B1 54(6) . . . . ?
B1 F2B1 F2B2 F3B1 -36(2) . . . . ?
F1A F2B1 F2B2 F3B1 -92(3) . . . . ?
F3B2 F2B1 F2B2 F3B1 1(3) . . . . ?
F3A F2B1 F2B2 F3B1 1(4) . . . . ?
F2A F2B1 F2B2 F3B1 18(5) . . . . ?
F4B2 B1 F2B2 F2A -26(7) . . . . ?
F1A B1 F2B2 F2A -167(7) . . . . ?
F1B1 B1 F2B2 F2A 77(10) . . . . ?
F1B2 B1 F2B2 F2A -147(7) . . . . ?
F3A B1 F2B2 F2A 83(7) . . . . ?
F3B1 B1 F2B2 F2A -4(6) . . . . ?
F2B1 B1 F2B2 F2A 135(8) . . . . ?
F4B1 B1 F2B2 F2A -114(7) . . . . ?
F3B2 B1 F2B2 F2A 94(7) . . . . ?
F4A B1 F2B2 F2A -56(7) . . . . ?
F4B2 B1 F2B2 F2B1 -161(3) . . . . ?
F1A B1 F2B2 F2B1 58(3) . . . . ?
F1B1 B1 F2B2 F2B1 -58(7) . . . . ?
F1B2 B1 F2B2 F2B1 78(3) . . . . ?
F3A B1 F2B2 F2B1 -52(3) . . . . ?
F3B1 B1 F2B2 F2B1 -139(3) . . . . ?
F4B1 B1 F2B2 F2B1 111(2) . . . . ?
F3B2 B1 F2B2 F2B1 -41(3) . . . . ?
F4A B1 F2B2 F2B1 169(2) . . . . ?
F2A B1 F2B2 F2B1 -135(8) . . . . ?
F4B2 B1 F2B2 F3B1 -22(3) . . . . ?
F1A B1 F2B2 F3B1 -163(3) . . . . ?
F1B1 B1 F2B2 F3B1 81(6) . . . . ?
F1B2 B1 F2B2 F3B1 -143(3) . . . . ?
F3A B1 F2B2 F3B1 87(3) . . . . ?
F2B1 B1 F2B2 F3B1 139(3) . . . . ?
F4B1 B1 F2B2 F3B1 -109.8(18) . . . . ?
F3B2 B1 F2B2 F3B1 98(3) . . . . ?
F4A B1 F2B2 F3B1 -53(3) . . . . ?
F2A B1 F2B2 F3B1 4(6) . . . . ?
F4B2 F3B1 F2B2 F2A -163(17) . . . . ?
B1 F3B1 F2B2 F2A 170(17) . . . . ?
F4A F3B1 F2B2 F2A -160(15) . . . . ?
F2A F3B1 F2B2 F2B1 -132(17) . . . . ?
F4B2 F3B1 F2B2 F2B1 65(5) . . . . ?
B1 F3B1 F2B2 F2B1 38(2) . . . . ?
F4A F3B1 F2B2 F2B1 68(4) . . . . ?
F2A F3B1 F2B2 B1 -170(17) . . . . ?
F4B2 F3B1 F2B2 B1 27(3) . . . . ?
F4A F3B1 F2B2 B1 30(2) . . . . ?
F3A F1B1 F3B2 B1 100(9) . . . . ?
F4A F1B1 F3B2 B1 15(3) . . . . ?
F4B2 F1B1 F3B2 B1 37.0(15) . . . . ?
F3A F1B1 F3B2 F2B1 126(10) . . . . ?
B1 F1B1 F3B2 F2B1 26(3) . . . . ?
F4A F1B1 F3B2 F2B1 41(6) . . . . ?
F4B2 F1B1 F3B2 F2B1 63(4) . . . . ?
F4B2 B1 F3B2 F1B1 -50(3) . . . . ?
F1A B1 F3B2 F1B1 101(3) . . . . ?
F2B2 B1 F3B2 F1B1 -171(3) . . . . ?
F1B2 B1 F3B2 F1B1 70(3) . . . . ?
F3A B1 F3B2 F1B1 -55(13) . . . . ?
F3B1 B1 F3B2 F1B1 -103(3) . . . . ?
F2B1 B1 F3B2 F1B1 152(4) . . . . ?
F4B1 B1 F3B2 F1B1 63(5) . . . . ?
F4A B1 F3B2 F1B1 -17(4) . . . . ?
F2A B1 F3B2 F1B1 -144(3) . . . . ?
F4B2 B1 F3B2 F2B1 158(3) . . . . ?
F1A B1 F3B2 F2B1 -52(2) . . . . ?
F1B1 B1 F3B2 F2B1 -152(4) . . . . ?
F2B2 B1 F3B2 F2B1 37(3) . . . . ?
F1B2 B1 F3B2 F2B1 -83(3) . . . . ?
F3A B1 F3B2 F2B1 153(15) . . . . ?
F3B1 B1 F3B2 F2B1 104.7(18) . . . . ?
F4B1 B1 F3B2 F2B1 -90(4) . . . . ?
F4A B1 F3B2 F2B1 -169(2) . . . . ?
F2A B1 F3B2 F2B1 64(3) . . . . ?
F2B2 F2B1 F3B2 F1B1 -67(5) . . . . ?
B1 F2B1 F3B2 F1B1 -28(3) . . . . ?
F1A F2B1 F3B2 F1B1 21(5) . . . . ?
F3A F2B1 F3B2 F1B1 -66(16) . . . . ?
F2A F2B1 F3B2 F1B1 -72(5) . . . . ?
F2B2 F2B1 F3B2 B1 -39(2) . . . . ?
F1A F2B1 F3B2 B1 49.5(19) . . . . ?
F3A F2B1 F3B2 B1 -38(17) . . . . ?
F2A F2B1 F3B2 B1 -44.0(19) . . . . ?
B1 F4A F4B2 F3B1 -33(7) . . . . ?
F4B1 F4A F4B2 F3B1 6(10) . . . . ?
F1B1 F4A F4B2 F3B1 -87(8) . . . . ?
F1B2 F4A F4B2 F3B1 -26(11) . . . . ?
F4B1 F4A F4B2 B1 39(4) . . . . ?
F1B1 F4A F4B2 B1 -54.3(14) . . . . ?
F1B2 F4A F4B2 B1 7(5) . . . . ?
F3B1 F4A F4B2 B1 33(7) . . . . ?
B1 F4A F4B2 F1B1 54.3(14) . . . . ?
F4B1 F4A F4B2 F1B1 93(3) . . . . ?
F1B2 F4A F4B2 F1B1 61(4) . . . . ?
F3B1 F4A F4B2 F1B1 87(8) . . . . ?
F2A F3B1 F4B2 F4A 5(13) . . . . ?
B1 F3B1 F4B2 F4A 36(7) . . . . ?
F2B2 F3B1 F4B2 F4A 10(9) . . . . ?
F2A F3B1 F4B2 B1 -31(6) . . . . ?
F2B2 F3B1 F4B2 B1 -25(3) . . . . ?
F4A F3B1 F4B2 B1 -36(7) . . . . ?
F2A F3B1 F4B2 F1B1 -69(7) . . . . ?
B1 F3B1 F4B2 F1B1 -37.7(15) . . . . ?
F2B2 F3B1 F4B2 F1B1 -63(4) . . . . ?
F4A F3B1 F4B2 F1B1 -73(7) . . . . ?
F1A B1 F4B2 F4A -21(7) . . . . ?
F1B1 B1 F4B2 F4A 75(5) . . . . ?
F2B2 B1 F4B2 F4A -128(5) . . . . ?
F1B2 B1 F4B2 F4A -8(5) . . . . ?
F3A B1 F4B2 F4A 112(4) . . . . ?
F3B1 B1 F4B2 F4A -155(6) . . . . ?
F2B1 B1 F4B2 F4A -177(5) . . . . ?
F4B1 B1 F4B2 F4A -36(5) . . . . ?
F3B2 B1 F4B2 F4A 111(5) . . . . ?
F2A B1 F4B2 F4A -140(4) . . . . ?
F1A B1 F4B2 F3B1 133(3) . . . . ?
F1B1 B1 F4B2 F3B1 -131(3) . . . . ?
F2B2 B1 F4B2 F3B1 26(4) . . . . ?
F1B2 B1 F4B2 F3B1 147(3) . . . . ?
F3A B1 F4B2 F3B1 -93(3) . . . . ?
F2B1 B1 F4B2 F3B1 -22(9) . . . . ?
F4B1 B1 F4B2 F3B1 118(3) . . . . ?
F3B2 B1 F4B2 F3B1 -94(4) . . . . ?
F4A B1 F4B2 F3B1 155(6) . . . . ?
F2A B1 F4B2 F3B1 15(3) . . . . ?
F1A B1 F4B2 F1B1 -96(3) . . . . ?
F2B2 B1 F4B2 F1B1 157(3) . . . . ?
F1B2 B1 F4B2 F1B1 -82(3) . . . . ?
F3A B1 F4B2 F1B1 38(2) . . . . ?
F3B1 B1 F4B2 F1B1 131(3) . . . . ?
F2B1 B1 F4B2 F1B1 109(6) . . . . ?
F4B1 B1 F4B2 F1B1 -110.8(14) . . . . ?
F3B2 B1 F4B2 F1B1 37(3) . . . . ?
F4A B1 F4B2 F1B1 -75(5) . . . . ?
F2A B1 F4B2 F1B1 146(2) . . . . ?
F3A F1B1 F4B2 F4A -144(4) . . . . ?
F3B2 F1B1 F4B2 F4A -133(5) . . . . ?
B1 F1B1 F4B2 F4A -88(3) . . . . ?
F3A F1B1 F4B2 F3B1 -11(3) . . . . ?
F3B2 F1B1 F4B2 F3B1 0(3) . . . . ?
B1 F1B1 F4B2 F3B1 45(2) . . . . ?
F4A F1B1 F4B2 F3B1 133(5) . . . . ?
F3A F1B1 F4B2 B1 -56(2) . . . . ?
F3B2 F1B1 F4B2 B1 -44(2) . . . . ?
F4A F1B1 F4B2 B1 88(3) . . . . ?
C2A C3 C5 C7 -96(2) . . . . ?
C2B C3 C5 C7 -61.2(13) . . . . ?
S1B C3 C5 C7 -169.1(8) . . . . ?
S1A C3 C5 C7 -172.9(8) . . . . ?
C2A C3 C5 C9 146(2) . . . . ?
C2B C3 C5 C9 -178.7(11) . . . . ?
S1B C3 C5 C9 73.3(11) . . . . ?
S1A C3 C5 C9 69.5(10) . . . . ?
C2A C3 C5 C11 25(2) . . . . ?
C2B C3 C5 C11 60.2(14) . . . . ?
S1B C3 C5 C11 -47.8(12) . . . . ?
S1A C3 C5 C11 -51.5(11) . . . . ?
C2A C3 S1A C1A 111(2) . . . . ?
C5 C3 S1A C1A -133(2) . . . . ?
C2B C3 S1A C1A 100(2) . . . . ?
S1B C3 S1A C1A 59(2) . . . . ?
C5 C3 S1A C2A 115.7(17) . . . . ?
C2B C3 S1A C2A -11.9(17) . . . . ?
S1B C3 S1A C2A -53(2) . . . . ?
C5 C3 C2A C4A 146(2) . . . . ?
C2B C3 C2A C4A 41(3) . . . . ?
S1B C3 C2A C4A -101(3) . . . . ?
S1A C3 C2A C4A -115(3) . . . . ?
C5 C3 C2A S1A -98.9(15) . . . . ?
C2B C3 C2A S1A 156(3) . . . . ?
S1B C3 C2A S1A 14.3(8) . . . . ?
C1A S1A C2A C3 -91(2) . . . . ?
C1A S1A C2A C4A 14(4) . . . . ?
C3 S1A C2A C4A 105(3) . . . . ?
C3 C2A C4A C6A 24(5) . . . . ?
S1A C2A C4A C6A -52(4) . . . . ?
C3 C2A C4A C10A 153(3) . . . . ?
S1A C2A C4A C10A 77(3) . . . . ?
C3 C2A C4A C8A -95(3) . . . . ?
S1A C2A C4A C8A -171(2) . . . . ?
C2A C3 S1B C1B 143.9(19) . . . . ?
C5 C3 S1B C1B -107.9(11) . . . . ?
C2B C3 S1B C1B 125.7(9) . . . . ?
S1A C3 S1B C1B -95(2) . . . . ?
C2A C3 S1B C4B 38.7(18) . . . . ?
C5 C3 S1B C4B 146.9(10) . . . . ?
C2B C3 S1B C4B 20.5(8) . . . . ?
S1A C3 S1B C4B 160(2) . . . . ?
C2A C3 C2B C4B -59(3) . . . . ?
C5 C3 C2B C4B -152.4(11) . . . . ?
S1B C3 C2B C4B -25.9(12) . . . . ?
S1A C3 C2B C4B -36.2(15) . . . . ?
C2A C3 C2B C8B 177(4) . . . . ?
C5 C3 C2B C8B 83.8(15) . . . . ?
S1B C3 C2B C8B -149.8(13) . . . . ?
S1A C3 C2B C8B -160.0(14) . . . . ?
C8B C2B C4B C10B -100(2) . . . . ?
C3 C2B C4B C10B 136.7(15) . . . . ?
C8B C2B C4B C6B 34(2) . . . . ?
C3 C2B C4B C6B -89.5(19) . . . . ?
C8B C2B C4B S1B 148.1(16) . . . . ?
C3 C2B C4B S1B 24.8(10) . . . . ?
C1B S1B C4B C2B -125.3(11) . . . . ?
C3 S1B C4B C2B -22.9(9) . . . . ?
C1B S1B C4B C10B 117.9(15) . . . . ?
C3 S1B C4B C10B -139.6(13) . . . . ?
C1B S1B C4B C6B -7.3(15) . . . . ?
C3 S1B C4B C6B 95.1(12) . . . . ?
